data_4334057
loop_
_publ_author_name
'Saroj L. Samal'
'Fakhili Gulo'
'John D. Corbett'

_publ_section_title
;
 Cluster Chemistry in Electron-Poor Ae-Pt-Cd Systems (Ae = Ca, Sr, Ba):
 (Sr,Ba)Pt2Cd4, Ca6Pt8Cd16, and Its Known Antitype Er6Pd16Sb8
;
_journal_name_full 'Inorganic Chemistry'
_journal_page_first 2697
_journal_page_last 2704
_journal_paper_doi 10.1021/ic302767b
_journal_volume 52
_journal_year 2013
_chemical_formula_sum 'Ca3 Cd8 Pt4'
_chemical_formula_weight 1799.80
_chemical_name_systematic
; 
 ? 
;
_space_group_IT_number 225
_symmetry_cell_setting cubic
_symmetry_space_group_name_Hall '-F 4 2 3'
_symmetry_space_group_name_H-M 'F m -3 m'
_atom_sites_solution_primary direct
_atom_sites_solution_secondary difmap
_audit_creation_method SHELXL-97
_cell_angle_alpha 90.00
_cell_angle_beta 90.00
_cell_angle_gamma 90.00
_cell_formula_units_Z 8
_cell_length_a 13.5101(16)
_cell_length_b 13.5101(16)
_cell_length_c 13.5101(16)
_cell_measurement_reflns_used 196
_cell_measurement_temperature 293(2)
_cell_measurement_theta_max 28.26
_cell_measurement_theta_min 2.61
_cell_volume 2465.9(5)
_computing_structure_refinement 'SHELXL-97 (Sheldrick, 1997)'
_computing_structure_solution 'SHELXS-97 (Sheldrick, 1990)'
_diffrn_ambient_temperature 293(2)
_diffrn_measured_fraction_theta_full 0.990
_diffrn_measured_fraction_theta_max 0.990
_diffrn_radiation_monochromator graphite
_diffrn_radiation_source 'fine-focus sealed tube'
_diffrn_radiation_type MoK\a
_diffrn_radiation_wavelength 0.71073
_diffrn_reflns_av_R_equivalents 0.0473
_diffrn_reflns_av_sigmaI/netI 0.0159
_diffrn_reflns_limit_h_max 17
_diffrn_reflns_limit_h_min -17
_diffrn_reflns_limit_k_max 18
_diffrn_reflns_limit_k_min -17
_diffrn_reflns_limit_l_max 17
_diffrn_reflns_limit_l_min -17
_diffrn_reflns_number 5429
_diffrn_reflns_theta_full 28.26
_diffrn_reflns_theta_max 28.26
_diffrn_reflns_theta_min 2.61
_exptl_absorpt_coefficient_mu 59.860
_exptl_absorpt_correction_T_max 0.11
_exptl_absorpt_correction_T_min 0.09
_exptl_absorpt_correction_type empirical
_exptl_absorpt_process_details SADABS
_exptl_crystal_colour metallic
_exptl_crystal_density_diffrn 9.696
_exptl_crystal_description irregular
_exptl_crystal_F_000 6048
_exptl_crystal_size_max 0.05
_exptl_crystal_size_mid 0.04
_exptl_crystal_size_min 0.03
_refine_diff_density_max 1.665
_refine_diff_density_min -2.413
_refine_diff_density_rms 0.250
_refine_ls_extinction_coef 0.000326(14)
_refine_ls_extinction_expression Fc^*^=kFc[1+0.001xFc^2^\l^3^/sin(2\q)]^-1/4^
_refine_ls_extinction_method SHELXL
_refine_ls_goodness_of_fit_ref 1.107
_refine_ls_matrix_type full
_refine_ls_number_parameters 16
_refine_ls_number_reflns 196
_refine_ls_number_restraints 0
_refine_ls_restrained_S_all 1.107
_refine_ls_R_factor_all 0.0189
_refine_ls_R_factor_gt 0.0183
_refine_ls_shift/su_max 0.049
_refine_ls_shift/su_mean 0.004
_refine_ls_structure_factor_coef Fsqd
_refine_ls_weighting_details 'calc w=1/[\s^2^(Fo^2^)+(0.0173P)^2^+123.8995P] where P=(Fo^2^+2Fc^2^)/3'
_refine_ls_weighting_scheme calc
_refine_ls_wR_factor_gt 0.0425
_refine_ls_wR_factor_ref 0.0426
_reflns_number_gt 191
_reflns_number_total 196
_reflns_threshold_expression >2sigma(I)
_cod_data_source_file ic302767b_si_002_1.cif
_cod_data_source_block Ca6Pt8Cd16
_cod_database_code 4334057

loop_
_symmetry_equiv_pos_as_xyz
'x, y, z'
'-x, -y, z'
'-x, y, -z'
'x, -y, -z'
'z, x, y'
'z, -x, -y'
'-z, -x, y'
'-z, x, -y'
'y, z, x'
'-y, z, -x'
'y, -z, -x'
'-y, -z, x'
'y, x, -z'
'-y, -x, -z'
'y, -x, z'
'-y, x, z'
'x, z, -y'
'-x, z, y'
'-x, -z, -y'
'x, -z, y'
'z, y, -x'
'z, -y, x'
'-z, y, x'
'-z, -y, -x'
'x, y+1/2, z+1/2'
'-x, -y+1/2, z+1/2'
'-x, y+1/2, -z+1/2'
'x, -y+1/2, -z+1/2'
'z, x+1/2, y+1/2'
'z, -x+1/2, -y+1/2'
'-z, -x+1/2, y+1/2'
'-z, x+1/2, -y+1/2'
'y, z+1/2, x+1/2'
'-y, z+1/2, -x+1/2'
'y, -z+1/2, -x+1/2'
'-y, -z+1/2, x+1/2'
'y, x+1/2, -z+1/2'
'-y, -x+1/2, -z+1/2'
'y, -x+1/2, z+1/2'
'-y, x+1/2, z+1/2'
'x, z+1/2, -y+1/2'
'-x, z+1/2, y+1/2'
'-x, -z+1/2, -y+1/2'
'x, -z+1/2, y+1/2'
'z, y+1/2, -x+1/2'
'z, -y+1/2, x+1/2'
'-z, y+1/2, x+1/2'
'-z, -y+1/2, -x+1/2'
'x+1/2, y, z+1/2'
'-x+1/2, -y, z+1/2'
'-x+1/2, y, -z+1/2'
'x+1/2, -y, -z+1/2'
'z+1/2, x, y+1/2'
'z+1/2, -x, -y+1/2'
'-z+1/2, -x, y+1/2'
'-z+1/2, x, -y+1/2'
'y+1/2, z, x+1/2'
'-y+1/2, z, -x+1/2'
'y+1/2, -z, -x+1/2'
'-y+1/2, -z, x+1/2'
'y+1/2, x, -z+1/2'
'-y+1/2, -x, -z+1/2'
'y+1/2, -x, z+1/2'
'-y+1/2, x, z+1/2'
'x+1/2, z, -y+1/2'
'-x+1/2, z, y+1/2'
'-x+1/2, -z, -y+1/2'
'x+1/2, -z, y+1/2'
'z+1/2, y, -x+1/2'
'z+1/2, -y, x+1/2'
'-z+1/2, y, x+1/2'
'-z+1/2, -y, -x+1/2'
'x+1/2, y+1/2, z'
'-x+1/2, -y+1/2, z'
'-x+1/2, y+1/2, -z'
'x+1/2, -y+1/2, -z'
'z+1/2, x+1/2, y'
'z+1/2, -x+1/2, -y'
'-z+1/2, -x+1/2, y'
'-z+1/2, x+1/2, -y'
'y+1/2, z+1/2, x'
'-y+1/2, z+1/2, -x'
'y+1/2, -z+1/2, -x'
'-y+1/2, -z+1/2, x'
'y+1/2, x+1/2, -z'
'-y+1/2, -x+1/2, -z'
'y+1/2, -x+1/2, z'
'-y+1/2, x+1/2, z'
'x+1/2, z+1/2, -y'
'-x+1/2, z+1/2, y'
'-x+1/2, -z+1/2, -y'
'x+1/2, -z+1/2, y'
'z+1/2, y+1/2, -x'
'z+1/2, -y+1/2, x'
'-z+1/2, y+1/2, x'
'-z+1/2, -y+1/2, -x'
'-x, -y, -z'
'x, y, -z'
'x, -y, z'
'-x, y, z'
'-z, -x, -y'
'-z, x, y'
'z, x, -y'
'z, -x, y'
'-y, -z, -x'
'y, -z, x'
'-y, z, x'
'y, z, -x'
'-y, -x, z'
'y, x, z'
'-y, x, -z'
'y, -x, -z'
'-x, -z, y'
'x, -z, -y'
'x, z, y'
'-x, z, -y'
'-z, -y, x'
'-z, y, -x'
'z, -y, -x'
'z, y, x'
'-x, -y+1/2, -z+1/2'
'x, y+1/2, -z+1/2'
'x, -y+1/2, z+1/2'
'-x, y+1/2, z+1/2'
'-z, -x+1/2, -y+1/2'
'-z, x+1/2, y+1/2'
'z, x+1/2, -y+1/2'
'z, -x+1/2, y+1/2'
'-y, -z+1/2, -x+1/2'
'y, -z+1/2, x+1/2'
'-y, z+1/2, x+1/2'
'y, z+1/2, -x+1/2'
'-y, -x+1/2, z+1/2'
'y, x+1/2, z+1/2'
'-y, x+1/2, -z+1/2'
'y, -x+1/2, -z+1/2'
'-x, -z+1/2, y+1/2'
'x, -z+1/2, -y+1/2'
'x, z+1/2, y+1/2'
'-x, z+1/2, -y+1/2'
'-z, -y+1/2, x+1/2'
'-z, y+1/2, -x+1/2'
'z, -y+1/2, -x+1/2'
'z, y+1/2, x+1/2'
'-x+1/2, -y, -z+1/2'
'x+1/2, y, -z+1/2'
'x+1/2, -y, z+1/2'
'-x+1/2, y, z+1/2'
'-z+1/2, -x, -y+1/2'
'-z+1/2, x, y+1/2'
'z+1/2, x, -y+1/2'
'z+1/2, -x, y+1/2'
'-y+1/2, -z, -x+1/2'
'y+1/2, -z, x+1/2'
'-y+1/2, z, x+1/2'
'y+1/2, z, -x+1/2'
'-y+1/2, -x, z+1/2'
'y+1/2, x, z+1/2'
'-y+1/2, x, -z+1/2'
'y+1/2, -x, -z+1/2'
'-x+1/2, -z, y+1/2'
'x+1/2, -z, -y+1/2'
'x+1/2, z, y+1/2'
'-x+1/2, z, -y+1/2'
'-z+1/2, -y, x+1/2'
'-z+1/2, y, -x+1/2'
'z+1/2, -y, -x+1/2'
'z+1/2, y, x+1/2'
'-x+1/2, -y+1/2, -z'
'x+1/2, y+1/2, -z'
'x+1/2, -y+1/2, z'
'-x+1/2, y+1/2, z'
'-z+1/2, -x+1/2, -y'
'-z+1/2, x+1/2, y'
'z+1/2, x+1/2, -y'
'z+1/2, -x+1/2, y'
'-y+1/2, -z+1/2, -x'
'y+1/2, -z+1/2, x'
'-y+1/2, z+1/2, x'
'y+1/2, z+1/2, -x'
'-y+1/2, -x+1/2, z'
'y+1/2, x+1/2, z'
'-y+1/2, x+1/2, -z'
'y+1/2, -x+1/2, -z'
'-x+1/2, -z+1/2, y'
'x+1/2, -z+1/2, -y'
'x+1/2, z+1/2, y'
'-x+1/2, z+1/2, -y'
'-z+1/2, -y+1/2, x'
'-z+1/2, y+1/2, -x'
'z+1/2, -y+1/2, -x'
'z+1/2, y+1/2, x'

loop_
_atom_site_label
_atom_site_type_symbol
_atom_site_fract_x
_atom_site_fract_y
_atom_site_fract_z
_atom_site_U_iso_or_equiv
_atom_site_adp_type
_atom_site_occupancy
_atom_site_symmetry_multiplicity
_atom_site_calc_flag
_atom_site_refinement_flags
Cd1 Cd 0.38010(3) 0.38010(3) 0.38010(3) 0.0121(3) Uani 1 6 d S
Cd2 Cd 0.16511(4) 0.16511(4) 0.16511(4) 0.0143(3) Uani 1 6 d S
Pt1 Pt 0.0000 0.2500 0.2500 0.0116(2) Uani 1 8 d S
Pt2 Pt 0.5000 0.5000 0.5000 0.0132(3) Uani 1 48 d S
Pt3 Pt 0.0000 0.0000 0.0000 0.0284(4) Uani 1 48 d S
Ca Ca 0.2125(2) 0.0000 0.0000 0.0154(6) Uani 1 8 d S

loop_
_atom_site_aniso_label
_atom_site_aniso_U_11
_atom_site_aniso_U_22
_atom_site_aniso_U_33
_atom_site_aniso_U_23
_atom_site_aniso_U_13
_atom_site_aniso_U_12
Cd1 0.0121(3) 0.0121(3) 0.0121(3) -0.00082(17) -0.00082(17) -0.00082(17)
Cd2 0.0143(3) 0.0143(3) 0.0143(3) 0.0044(2) 0.0044(2) 0.0044(2)
Pt1 0.0068(3) 0.0139(2) 0.0139(2) -0.00021(19) 0.000 0.000
Pt2 0.0132(3) 0.0132(3) 0.0132(3) 0.000 0.000 0.000
Pt3 0.0284(4) 0.0284(4) 0.0284(4) 0.000 0.000 0.000
Ca 0.0189(15) 0.0136(9) 0.0136(9) 0.000 0.000 0.000

loop_
_atom_type_symbol
_atom_type_description
_atom_type_scat_dispersion_real
_atom_type_scat_dispersion_imag
_atom_type_scat_source
Ca Ca 0.2262 0.3064 'International Tables Vol C Tables 4.2.6.8 and 6.1.1.4'
Cd Cd -0.8075 1.2024 'International Tables Vol C Tables 4.2.6.8 and 6.1.1.4'
Pt Pt -1.7033 8.3905 'International Tables Vol C Tables 4.2.6.8 and 6.1.1.4'

loop_
_geom_angle_atom_site_label_1
_geom_angle_atom_site_label_2
_geom_angle_atom_site_label_3
_geom_angle
_geom_angle_site_symmetry_1
_geom_angle_site_symmetry_3
Pt2 Cd1 Pt1 111.645(15) . 58
Pt2 Cd1 Pt1 111.645(15) . 30
Pt1 Cd1 Pt1 107.212(16) 58 30
Pt2 Cd1 Pt1 111.645(15) . 74
Pt1 Cd1 Pt1 107.212(16) 58 74
Pt1 Cd1 Pt1 107.212(16) 30 74
Pt2 Cd1 Cd2 141.827(19) . 28
Pt1 Cd1 Cd2 54.746(10) 58 28
Pt1 Cd1 Cd2 54.746(10) 30 28
Pt1 Cd1 Cd2 106.53(3) 74 28
Pt2 Cd1 Cd2 141.828(19) . 74
Pt1 Cd1 Cd2 106.53(3) 58 74
Pt1 Cd1 Cd2 54.746(10) 30 74
Pt1 Cd1 Cd2 54.746(10) 74 74
Cd2 Cd1 Cd2 64.72(3) 28 74
Pt2 Cd1 Cd2 141.828(19) . 51
Pt1 Cd1 Cd2 54.746(10) 58 51
Pt1 Cd1 Cd2 106.53(3) 30 51
Pt1 Cd1 Cd2 54.746(10) 74 51
Cd2 Cd1 Cd2 64.72(3) 28 51
Cd2 Cd1 Cd2 64.72(3) 74 51
Pt2 Cd1 Ca 79.94(4) . 25
Pt1 Cd1 Ca 66.85(2) 58 25
Pt1 Cd1 Ca 66.85(2) 30 25
Pt1 Cd1 Ca 168.42(5) 74 25
Cd2 Cd1 Ca 61.89(4) 28 25
Cd2 Cd1 Ca 116.21(4) 74 25
Cd2 Cd1 Ca 116.21(4) 51 25
Pt2 Cd1 Ca 79.94(4) . 81
Pt1 Cd1 Ca 168.42(5) 58 81
Pt1 Cd1 Ca 66.85(2) 30 81
Pt1 Cd1 Ca 66.85(2) 74 81
Cd2 Cd1 Ca 116.21(4) 28 81
Cd2 Cd1 Ca 61.89(4) 74 81
Cd2 Cd1 Ca 116.21(4) 51 81
Ca Cd1 Ca 117.01(3) 25 81
Pt2 Cd1 Ca 79.94(4) . 53
Pt1 Cd1 Ca 66.85(2) 58 53
Pt1 Cd1 Ca 168.42(5) 30 53
Pt1 Cd1 Ca 66.85(2) 74 53
Cd2 Cd1 Ca 116.21(4) 28 53
Cd2 Cd1 Ca 116.21(4) 74 53
Cd2 Cd1 Ca 61.89(4) 51 53
Ca Cd1 Ca 117.01(3) 25 53
Ca Cd1 Ca 117.01(3) 81 53
Pt2 Cd1 Cd1 54.7 . 99_565
Pt1 Cd1 Cd1 126.329(7) 58 99_565
Pt1 Cd1 Cd1 56.910(15) 30 99_565
Pt1 Cd1 Cd1 126.329(7) 74 99_565
Cd2 Cd1 Cd1 101.629(13) 28 99_565
Cd2 Cd1 Cd1 101.629(13) 74 99_565
Cd2 Cd1 Cd1 163.437(19) 51 99_565
Ca Cd1 Cd1 59.81(3) 25 99_565
Ca Cd1 Cd1 59.81(3) 81 99_565
Ca Cd1 Cd1 134.67(4) 53 99_565
Pt2 Cd1 Cd1 54.7 . 100_655
Pt1 Cd1 Cd1 126.329(7) 58 100_655
Pt1 Cd1 Cd1 126.329(7) 30 100_655
Pt1 Cd1 Cd1 56.910(15) 74 100_655
Cd2 Cd1 Cd1 163.437(19) 28 100_655
Cd2 Cd1 Cd1 101.629(13) 74 100_655
Cd2 Cd1 Cd1 101.629(13) 51 100_655
Ca Cd1 Cd1 134.67(4) 25 100_655
Ca Cd1 Cd1 59.81(3) 81 100_655
Ca Cd1 Cd1 59.81(3) 53 100_655
Cd1 Cd1 Cd1 90.0 99_565 100_655
Pt1 Cd2 Pt1 119.983(1) 9 .
Pt1 Cd2 Pt1 119.983(1) 9 5
Pt1 Cd2 Pt1 119.983(1) . 5
Pt1 Cd2 Cd1 160.54(4) 9 74
Pt1 Cd2 Cd1 61.459(4) . 74
Pt1 Cd2 Cd1 61.459(4) 5 74
Pt1 Cd2 Cd1 61.459(4) 9 51
Pt1 Cd2 Cd1 61.459(4) . 51
Pt1 Cd2 Cd1 160.54(4) 5 51
Cd1 Cd2 Cd1 110.230(18) 74 51
Pt1 Cd2 Cd1 61.459(4) 9 28
Pt1 Cd2 Cd1 160.54(4) . 28
Pt1 Cd2 Cd1 61.459(4) 5 28
Cd1 Cd2 Cd1 110.230(18) 74 28
Cd1 Cd2 Cd1 110.230(18) 51 28
Pt1 Cd2 Ca 137.48(6) 9 9
Pt1 Cd2 Ca 69.21(2) . 9
Pt1 Cd2 Ca 69.21(2) 5 9
Cd1 Cd2 Ca 61.98(6) 74 9
Cd1 Cd2 Ca 124.375(15) 51 9
Cd1 Cd2 Ca 124.375(15) 28 9
Pt1 Cd2 Ca 69.21(2) 9 5
Pt1 Cd2 Ca 69.21(2) . 5
Pt1 Cd2 Ca 137.48(6) 5 5
Cd1 Cd2 Ca 124.375(15) 74 5
Cd1 Cd2 Ca 61.98(6) 51 5
Cd1 Cd2 Ca 124.375(15) 28 5
Ca Cd2 Ca 78.18(9) 9 5
Pt1 Cd2 Ca 69.21(2) 9 .
Pt1 Cd2 Ca 137.48(6) . .
Pt1 Cd2 Ca 69.21(2) 5 .
Cd1 Cd2 Ca 124.375(15) 74 .
Cd1 Cd2 Ca 124.375(15) 51 .
Cd1 Cd2 Ca 61.98(6) 28 .
Ca Cd2 Ca 78.18(9) 9 .
Ca Cd2 Ca 78.18(9) 5 .
Pt1 Cd2 Cd2 106.133(16) 9 51
Pt1 Cd2 Cd2 106.133(16) . 51
Pt1 Cd2 Cd2 53.980(19) 5 51
Cd1 Cd2 Cd2 57.641(15) 74 51
Cd1 Cd2 Cd2 106.563(19) 51 51
Cd1 Cd2 Cd2 57.640(15) 28 51
Ca Cd2 Cd2 110.46(5) 9 51
Ca Cd2 Cd2 168.54(6) 5 51
Ca Cd2 Cd2 110.46(5) . 51
Pt1 Cd2 Cd2 53.980(19) 9 74
Pt1 Cd2 Cd2 106.133(16) . 74
Pt1 Cd2 Cd2 106.133(16) 5 74
Cd1 Cd2 Cd2 106.563(19) 74 74
Cd1 Cd2 Cd2 57.641(15) 51 74
Cd1 Cd2 Cd2 57.640(15) 28 74
Ca Cd2 Cd2 168.54(6) 9 74
Ca Cd2 Cd2 110.46(5) 5 74
Ca Cd2 Cd2 110.46(5) . 74
Cd2 Cd2 Cd2 60.0 51 74
Pt1 Cd2 Cd2 106.133(16) 9 28
Pt1 Cd2 Cd2 53.980(19) . 28
Pt1 Cd2 Cd2 106.133(16) 5 28
Cd1 Cd2 Cd2 57.640(15) 74 28
Cd1 Cd2 Cd2 57.640(15) 51 28
Cd1 Cd2 Cd2 106.563(19) 28 28
Ca Cd2 Cd2 110.46(5) 9 28
Ca Cd2 Cd2 110.46(5) 5 28
Ca Cd2 Cd2 168.54(6) . 28
Cd2 Cd2 Cd2 60.0 51 28
Cd2 Cd2 Cd2 60.0 74 28
Cd2 Pt1 Cd2 180.00(2) 100 28
Cd2 Pt1 Cd2 72.04(4) 100 121
Cd2 Pt1 Cd2 107.96(4) 28 121
Cd2 Pt1 Cd2 107.96(4) 100 .
Cd2 Pt1 Cd2 72.04(4) 28 .
Cd2 Pt1 Cd2 180.0 121 .
Cd2 Pt1 Cd1 116.205(13) 100 51
Cd2 Pt1 Cd1 63.795(13) 28 51
Cd2 Pt1 Cd1 116.205(13) 121 51
Cd2 Pt1 Cd1 63.795(13) . 51
Cd2 Pt1 Cd1 63.795(13) 100 171_455
Cd2 Pt1 Cd1 116.205(13) 28 171_455
Cd2 Pt1 Cd1 63.795(13) 121 171_455
Cd2 Pt1 Cd1 116.205(13) . 171_455
Cd1 Pt1 Cd1 180.000(15) 51 171_455
Cd2 Pt1 Cd1 63.795(13) 100 146_455
Cd2 Pt1 Cd1 116.205(13) 28 146_455
Cd2 Pt1 Cd1 63.795(13) 121 146_455
Cd2 Pt1 Cd1 116.205(13) . 146_455
Cd1 Pt1 Cd1 66.18(3) 51 146_455
Cd1 Pt1 Cd1 113.82(3) 171_455 146_455
Cd2 Pt1 Cd1 116.205(13) 100 74
Cd2 Pt1 Cd1 63.795(13) 28 74
Cd2 Pt1 Cd1 116.205(13) 121 74
Cd2 Pt1 Cd1 63.795(13) . 74
Cd1 Pt1 Cd1 113.82(3) 51 74
Cd1 Pt1 Cd1 66.18(3) 171_455 74
Cd1 Pt1 Cd1 180.000(15) 146_455 74
Cd2 Pt1 Ca 118.23(3) 100 129
Cd2 Pt1 Ca 61.77(3) 28 129
Cd2 Pt1 Ca 61.77(3) 121 129
Cd2 Pt1 Ca 118.23(3) . 129
Cd1 Pt1 Ca 60.14(4) 51 129
Cd1 Pt1 Ca 119.86(4) 171_455 129
Cd1 Pt1 Ca 60.14(4) 146_455 129
Cd1 Pt1 Ca 119.86(4) 74 129
Cd2 Pt1 Ca 61.77(3) 100 5
Cd2 Pt1 Ca 118.23(3) 28 5
Cd2 Pt1 Ca 118.23(3) 121 5
Cd2 Pt1 Ca 61.77(3) . 5
Cd1 Pt1 Ca 60.14(4) 51 5
Cd1 Pt1 Ca 119.86(4) 171_455 5
Cd1 Pt1 Ca 60.14(4) 146_455 5
Cd1 Pt1 Ca 119.86(4) 74 5
Ca Pt1 Ca 107.08(11) 129 5
Cd2 Pt1 Ca 118.23(3) 100 125
Cd2 Pt1 Ca 61.77(3) 28 125
Cd2 Pt1 Ca 61.77(3) 121 125
Cd2 Pt1 Ca 118.23(3) . 125
Cd1 Pt1 Ca 119.86(4) 51 125
Cd1 Pt1 Ca 60.14(4) 171_455 125
Cd1 Pt1 Ca 119.86(4) 146_455 125
Cd1 Pt1 Ca 60.14(4) 74 125
Ca Pt1 Ca 72.92(11) 129 125
Ca Pt1 Ca 180.0 5 125
Cd2 Pt1 Ca 61.77(3) 100 9
Cd2 Pt1 Ca 118.23(3) 28 9
Cd2 Pt1 Ca 118.23(3) 121 9
Cd2 Pt1 Ca 61.77(3) . 9
Cd1 Pt1 Ca 119.86(4) 51 9
Cd1 Pt1 Ca 60.14(4) 171_455 9
Cd1 Pt1 Ca 119.86(4) 146_455 9
Cd1 Pt1 Ca 60.14(4) 74 9
Ca Pt1 Ca 180.0 129 9
Ca Pt1 Ca 72.92(11) 5 9
Ca Pt1 Ca 107.08(11) 125 9
Cd1 Pt2 Cd1 180.000(16) 97_666 .
Cd1 Pt2 Cd1 109.5 97_666 100_655
Cd1 Pt2 Cd1 70.5 . 100_655
Cd1 Pt2 Cd1 70.5 97_666 2_665
Cd1 Pt2 Cd1 109.5 . 2_665
Cd1 Pt2 Cd1 70.5 100_655 2_665
Cd1 Pt2 Cd1 109.5 97_666 98_556
Cd1 Pt2 Cd1 70.5 . 98_556
Cd1 Pt2 Cd1 109.5 100_655 98_556
Cd1 Pt2 Cd1 180.000(16) 2_665 98_556
Cd1 Pt2 Cd1 70.5 97_666 3_656
Cd1 Pt2 Cd1 109.5 . 3_656
Cd1 Pt2 Cd1 70.5 100_655 3_656
Cd1 Pt2 Cd1 109.5 2_665 3_656
Cd1 Pt2 Cd1 70.5 98_556 3_656
Cd1 Pt2 Cd1 109.5 97_666 99_565
Cd1 Pt2 Cd1 70.5 . 99_565
Cd1 Pt2 Cd1 109.5 100_655 99_565
Cd1 Pt2 Cd1 70.5 2_665 99_565
Cd1 Pt2 Cd1 109.5 98_556 99_565
Cd1 Pt2 Cd1 180.0 3_656 99_565
Cd1 Pt2 Cd1 70.5 97_666 4_566
Cd1 Pt2 Cd1 109.5 . 4_566
Cd1 Pt2 Cd1 180.0 100_655 4_566
Cd1 Pt2 Cd1 109.5 2_665 4_566
Cd1 Pt2 Cd1 70.5 98_556 4_566
Cd1 Pt2 Cd1 109.5 3_656 4_566
Cd1 Pt2 Cd1 70.5 99_565 4_566
Ca Pt3 Ca 90.0 97 105
Ca Pt3 Ca 180.0 97 .
Ca Pt3 Ca 90.0 105 .
Ca Pt3 Ca 90.0 97 5
Ca Pt3 Ca 90.0 105 5
Ca Pt3 Ca 90.0 . 5
Ca Pt3 Ca 90.0 97 101
Ca Pt3 Ca 90.0 105 101
Ca Pt3 Ca 90.0 . 101
Ca Pt3 Ca 180.0 5 101
Ca Pt3 Ca 90.0 97 9
Ca Pt3 Ca 180.0 105 9
Ca Pt3 Ca 90.0 . 9
Ca Pt3 Ca 90.0 5 9
Ca Pt3 Ca 90.0 101 9
Pt3 Ca Cd2 78.54(6) . 4
Pt3 Ca Cd2 78.54(6) . .
Cd2 Ca Cd2 157.08(11) 4 .
Pt3 Ca Cd2 78.54(6) . 99
Cd2 Ca Cd2 87.74(2) 4 99
Cd2 Ca Cd2 87.74(2) . 99
Pt3 Ca Cd2 78.54(6) . 98
Cd2 Ca Cd2 87.74(2) 4 98
Cd2 Ca Cd2 87.74(2) . 98
Cd2 Ca Cd2 157.08(11) 99 98
Pt3 Ca Cd1 134.67(4) . 28
Cd2 Ca Cd1 146.79(10) 4 28
Cd2 Ca Cd1 56.14(2) . 28
Cd2 Ca Cd1 98.03(3) 99 28
Cd2 Ca Cd1 98.03(3) 98 28
Pt3 Ca Cd1 134.67(4) . 122_545
Cd2 Ca Cd1 98.03(3) 4 122_545
Cd2 Ca Cd1 98.03(3) . 122_545
Cd2 Ca Cd1 56.14(2) 99 122_545
Cd2 Ca Cd1 146.79(10) 98 122_545
Cd1 Ca Cd1 60.38(5) 28 122_545
Pt3 Ca Cd1 134.67(4) . 123_554
Cd2 Ca Cd1 98.03(3) 4 123_554
Cd2 Ca Cd1 98.03(3) . 123_554
Cd2 Ca Cd1 146.79(10) 99 123_554
Cd2 Ca Cd1 56.14(2) 98 123_554
Cd1 Ca Cd1 60.38(5) 28 123_554
Cd1 Ca Cd1 90.65(9) 122_545 123_554
Pt3 Ca Cd1 134.67(4) . 25_544
Cd2 Ca Cd1 56.14(2) 4 25_544
Cd2 Ca Cd1 146.79(10) . 25_544
Cd2 Ca Cd1 98.03(3) 99 25_544
Cd2 Ca Cd1 98.03(3) 98 25_544
Cd1 Ca Cd1 90.65(9) 28 25_544
Cd1 Ca Cd1 60.38(5) 122_545 25_544
Cd1 Ca Cd1 60.38(5) 123_554 25_544
Pt3 Ca Pt1 98.54(5) . 9
Cd2 Ca Pt1 135.629(7) 4 9
Cd2 Ca Pt1 49.019(4) . 9
Cd2 Ca Pt1 135.629(7) 99 9
Cd2 Ca Pt1 49.019(4) 98 9
Cd1 Ca Pt1 53.01(2) 28 9
Cd1 Ca Pt1 113.13(7) 122_545 9
Cd1 Ca Pt1 53.01(2) 123_554 9
Cd1 Ca Pt1 113.13(7) 25_544 9
Pt3 Ca Pt1 98.54(5) . 5
Cd2 Ca Pt1 135.629(7) 4 5
Cd2 Ca Pt1 49.019(4) . 5
Cd2 Ca Pt1 49.019(4) 99 5
Cd2 Ca Pt1 135.629(7) 98 5
Cd1 Ca Pt1 53.01(2) 28 5
Cd1 Ca Pt1 53.01(2) 122_545 5
Cd1 Ca Pt1 113.13(7) 123_554 5
Cd1 Ca Pt1 113.13(7) 25_544 5
Pt1 Ca Pt1 88.736(16) 9 5
Pt3 Ca Pt1 98.54(5) . 82_545
Cd2 Ca Pt1 49.019(4) 4 82_545
Cd2 Ca Pt1 135.629(7) . 82_545
Cd2 Ca Pt1 49.019(4) 99 82_545
Cd2 Ca Pt1 135.629(7) 98 82_545
Cd1 Ca Pt1 113.13(7) 28 82_545
Cd1 Ca Pt1 53.01(2) 122_545 82_545
Cd1 Ca Pt1 113.13(7) 123_554 82_545
Cd1 Ca Pt1 53.01(2) 25_544 82_545
Pt1 Ca Pt1 162.92(11) 9 82_545
Pt1 Ca Pt1 88.736(16) 5 82_545

loop_
_geom_bond_atom_site_label_1
_geom_bond_atom_site_label_2
_geom_bond_distance
_geom_bond_site_symmetry_2
Cd1 Pt2 2.8056(9) .
Cd1 Pt1 2.9670(5) 58
Cd1 Pt1 2.9670(5) 30
Cd1 Pt1 2.9669(5) 74
Cd1 Cd2 3.0303(8) 28
Cd1 Cd2 3.0303(8) 74
Cd1 Cd2 3.0303(8) 51
Cd1 Ca 3.221(2) 25
Cd1 Ca 3.221(2) 81
Cd1 Ca 3.221(2) 53
Cd1 Cd1 3.2397(10) 99_565
Cd1 Cd1 3.2397(10) 100_655
Cd2 Pt1 2.7580(3) 9
Cd2 Pt1 2.7580(3) .
Cd2 Pt1 2.7580(3) 5
Cd2 Cd1 3.0303(8) 74
Cd2 Cd1 3.0303(8) 51
Cd2 Cd1 3.0303(8) 28
Cd2 Ca 3.2188(10) 9
Cd2 Ca 3.2188(10) 5
Cd2 Ca 3.2188(10) .
Cd2 Cd2 3.2438(15) 51
Cd2 Cd2 3.2438(15) 74
Cd2 Cd2 3.2438(15) 28
Pt1 Cd2 2.7580(3) 100
Pt1 Cd2 2.7580(3) 28
Pt1 Cd2 2.7580(3) 121
Pt1 Cd1 2.9669(5) 51
Pt1 Cd1 2.9669(5) 171_455
Pt1 Cd1 2.9669(5) 146_455
Pt1 Cd1 2.9669(5) 74
Pt1 Ca 3.4154(6) 129
Pt1 Ca 3.4154(6) 5
Pt1 Ca 3.4154(6) 125
Pt1 Ca 3.4154(6) 9
Pt2 Cd1 2.8056(9) 97_666
Pt2 Cd1 2.8056(9) 100_655
Pt2 Cd1 2.8056(9) 2_665
Pt2 Cd1 2.8056(9) 98_556
Pt2 Cd1 2.8056(9) 3_656
Pt2 Cd1 2.8056(9) 99_565
Pt2 Cd1 2.8056(9) 4_566
Pt3 Ca 2.870(3) 97
Pt3 Ca 2.870(3) 105
Pt3 Ca 2.870(3) .
Pt3 Ca 2.870(3) 5
Pt3 Ca 2.870(3) 101
Pt3 Ca 2.870(3) 9
Ca Cd2 3.2188(10) 4
Ca Cd2 3.2188(10) 99
Ca Cd2 3.2188(10) 98
Ca Cd1 3.221(2) 28
Ca Cd1 3.221(2) 122_545
Ca Cd1 3.221(2) 123_554
Ca Cd1 3.221(2) 25_544
Ca Pt1 3.4154(6) 9
Ca Pt1 3.4154(6) 5
Ca Pt1 3.4154(6) 82_545
